data_4114294
loop_
_publ_author_name
'Vitaliy I. Timokhin'
'Natia R. Anastasi'
'Shannon S. Stahl'

_publ_section_title
;
 Dioxygen-Coupled Oxidative Amination of Styrene
;
_journal_name_full 'Journal of the American Chemical Society'
_journal_page_first 12996
_journal_page_last 12997
_journal_paper_doi 10.1021/ja0362149
_journal_volume 125
_journal_year 2003
_chemical_formula_sum 'C12 H30 Cl2 N2 Pd'
_chemical_formula_weight 379.68
_chemical_name_systematic
; 
 ? 
;
_space_group_IT_number 14
_symmetry_cell_setting monoclinic
_symmetry_space_group_name_Hall '-P 2yn'
_symmetry_space_group_name_H-M 'P 1 21/n 1'
_atom_sites_solution_hydrogens geom
_atom_sites_solution_primary direct
_atom_sites_solution_secondary difmap
_audit_creation_method SHELXL-97
_cell_angle_alpha 90.00
_cell_angle_beta 90.905(4)
_cell_angle_gamma 90.00
_cell_formula_units_Z 2
_cell_length_a 6.9798(17)
_cell_length_b 10.934(3)
_cell_length_c 10.495(3)
_cell_measurement_reflns_used 4194
_cell_measurement_temperature 173(2)
_cell_measurement_theta_max 26.36
_cell_measurement_theta_min 2.69
_cell_volume 800.8(4)
_computing_cell_refinement 'Bruker SMART'
_computing_data_collection 'Bruker SMART'
_computing_data_reduction 'Bruker SAINT'
_computing_molecular_graphics 'Bruker SHELXTL'
_computing_publication_material 'Bruker SHELXTL'
_computing_structure_refinement 'SHELXL-97 (Sheldrick, 1997)'
_computing_structure_solution 'SHELXS-97 (Sheldrick, 1990)'
_diffrn_ambient_temperature 173(2)
_diffrn_measured_fraction_theta_full 0.983
_diffrn_measured_fraction_theta_max 0.983
_diffrn_measurement_device_type 'CCD area detector'
_diffrn_measurement_method 'phi and omega scans'
_diffrn_radiation_monochromator graphite
_diffrn_radiation_source 'fine-focus sealed tube'
_diffrn_radiation_type MoK\a
_diffrn_radiation_wavelength 0.71073
_diffrn_reflns_av_R_equivalents 0.0239
_diffrn_reflns_av_sigmaI/netI 0.0227
_diffrn_reflns_limit_h_max 8
_diffrn_reflns_limit_h_min -8
_diffrn_reflns_limit_k_max 13
_diffrn_reflns_limit_k_min -13
_diffrn_reflns_limit_l_max 10
_diffrn_reflns_limit_l_min -13
_diffrn_reflns_number 5235
_diffrn_reflns_theta_full 26.36
_diffrn_reflns_theta_max 26.36
_diffrn_reflns_theta_min 3.53
_exptl_absorpt_coefficient_mu 1.476
_exptl_absorpt_correction_T_max 0.7001
_exptl_absorpt_correction_T_min 0.5693
_exptl_absorpt_correction_type none
_exptl_crystal_density_diffrn 1.575
_exptl_crystal_density_meas 0
_exptl_crystal_F_000 392
_exptl_crystal_size_max 0.43
_exptl_crystal_size_mid 0.32
_exptl_crystal_size_min 0.26
_refine_diff_density_max 1.202
_refine_diff_density_min -0.492
_refine_diff_density_rms 0.086
_refine_ls_extinction_method none
_refine_ls_goodness_of_fit_ref 1.047
_refine_ls_hydrogen_treatment mixed
_refine_ls_matrix_type full
_refine_ls_number_parameters 82
_refine_ls_number_reflns 1605
_refine_ls_number_restraints 0
_refine_ls_restrained_S_all 1.047
_refine_ls_R_factor_all 0.0237
_refine_ls_R_factor_gt 0.0226
_refine_ls_shift/su_max 0.000
_refine_ls_shift/su_mean 0.000
_refine_ls_structure_factor_coef Fsqd
_refine_ls_weighting_details 'calc w=1/[\s^2^(Fo^2^)+(0.0381P)^2^+0.4527P] where P=(Fo^2^+2Fc^2^)/3'
_refine_ls_weighting_scheme calc
_refine_ls_wR_factor_gt 0.0597
_refine_ls_wR_factor_ref 0.0606
_reflns_number_gt 1521
_reflns_number_total 1605
_reflns_threshold_expression >2sigma(I)
_cod_data_source_file ja0362149si20030904_010004.cif
_cod_data_source_block sta08
_cod_original_cell_volume 800.8(3)
_cod_database_code 4114294

loop_
_symmetry_equiv_pos_as_xyz
'x, y, z'
'-x+1/2, y+1/2, -z+1/2'
'-x, -y, -z'
'x-1/2, -y-1/2, z-1/2'

loop_
_atom_site_label
_atom_site_type_symbol
_atom_site_fract_x
_atom_site_fract_y
_atom_site_fract_z
_atom_site_U_iso_or_equiv
_atom_site_adp_type
_atom_site_occupancy
_atom_site_symmetry_multiplicity
_atom_site_calc_flag
_atom_site_refinement_flags
Pd Pd 0.0000 0.5000 0.5000 0.01121(10) Uani 1 2 d S
Cl1 Cl 0.10538(6) 0.54863(4) 0.70434(4) 0.01779(13) Uani 1 1 d .
N1 N 0.0945(2) 0.67442(13) 0.42454(14) 0.0137(3) Uani 1 1 d .
C1 C 0.2217(3) 0.65372(16) 0.31171(17) 0.0167(4) Uani 1 1 d .
H1A H 0.2743 0.7335 0.2845 0.020 Uiso 1 1 calc R
H1B H 0.1426 0.6212 0.2403 0.020 Uiso 1 1 calc R
C2 C 0.3870(3) 0.56639(18) 0.3371(2) 0.0223(4) Uani 1 1 d .
H2A H 0.4624 0.5952 0.4108 0.033 Uiso 1 1 calc R
H2B H 0.4688 0.5630 0.2621 0.033 Uiso 1 1 calc R
H2C H 0.3366 0.4846 0.3548 0.033 Uiso 1 1 calc R
C3 C -0.0813(2) 0.74074(16) 0.37579(18) 0.0167(4) Uani 1 1 d .
H3A H -0.1486 0.6884 0.3124 0.020 Uiso 1 1 calc R
H3B H -0.0411 0.8164 0.3319 0.020 Uiso 1 1 calc R
C4 C -0.2195(3) 0.77397(18) 0.4806(2) 0.0202(4) Uani 1 1 d .
H4A H -0.2524 0.7003 0.5287 0.030 Uiso 1 1 calc R
H4B H -0.3361 0.8093 0.4427 0.030 Uiso 1 1 calc R
H4C H -0.1591 0.8337 0.5381 0.030 Uiso 1 1 calc R
C5 C 0.1996(3) 0.75309(17) 0.52103(19) 0.0160(4) Uani 1 1 d .
H5A H 0.3205 0.7111 0.5454 0.019 Uiso 1 1 calc R
H5B H 0.1207 0.7583 0.5984 0.019 Uiso 1 1 calc R
C6 C 0.2487(3) 0.88320(17) 0.47912(19) 0.0208(4) Uani 1 1 d .
H6A H 0.3294 0.8800 0.4036 0.031 Uiso 1 1 calc R
H6B H 0.3177 0.9253 0.5483 0.031 Uiso 1 1 calc R
H6C H 0.1303 0.9277 0.4586 0.031 Uiso 1 1 calc R

loop_
_atom_site_aniso_label
_atom_site_aniso_U_11
_atom_site_aniso_U_22
_atom_site_aniso_U_33
_atom_site_aniso_U_23
_atom_site_aniso_U_13
_atom_site_aniso_U_12
Pd 0.01416(14) 0.01018(14) 0.00929(14) -0.00002(5) 0.00004(9) 0.00015(5)
Cl1 0.0255(2) 0.0167(2) 0.0111(2) -0.00005(16) -0.00268(17) -0.00369(17)
N1 0.0168(7) 0.0119(6) 0.0125(7) 0.0006(6) 0.0010(6) 0.0003(6)
C1 0.0212(9) 0.0153(8) 0.0139(9) -0.0002(7) 0.0042(7) -0.0012(7)
C2 0.0209(9) 0.0233(9) 0.0229(10) -0.0023(8) 0.0053(8) 0.0015(7)
C3 0.0199(8) 0.0148(8) 0.0154(9) 0.0023(7) -0.0009(7) 0.0016(7)
C4 0.0207(9) 0.0160(9) 0.0239(11) 0.0022(8) 0.0034(8) 0.0037(7)
C5 0.0211(9) 0.0135(8) 0.0134(9) -0.0010(7) 0.0004(7) -0.0023(7)
C6 0.0260(9) 0.0146(9) 0.0218(10) -0.0008(7) 0.0004(8) -0.0036(7)

loop_
_atom_type_symbol
_atom_type_description
_atom_type_scat_dispersion_real
_atom_type_scat_dispersion_imag
_atom_type_scat_source
C C 0.0033 0.0016 'International Tables Vol C Tables 4.2.6.8 and 6.1.1.4'
H H 0.0000 0.0000 'International Tables Vol C Tables 4.2.6.8 and 6.1.1.4'
N N 0.0061 0.0033 'International Tables Vol C Tables 4.2.6.8 and 6.1.1.4'
Cl Cl 0.1484 0.1585 'International Tables Vol C Tables 4.2.6.8 and 6.1.1.4'
Pd Pd -0.9988 1.0072 'International Tables Vol C Tables 4.2.6.8 and 6.1.1.4'

loop_
_geom_angle_atom_site_label_1
_geom_angle_atom_site_label_2
_geom_angle_atom_site_label_3
_geom_angle
_geom_angle_site_symmetry_1
_geom_angle_site_symmetry_3
N1 Pd N1 180.0 3_566 .
N1 Pd Cl1 92.42(4) 3_566 3_566
N1 Pd Cl1 87.58(4) . 3_566
N1 Pd Cl1 87.58(4) 3_566 .
N1 Pd Cl1 92.42(4) . .
Cl1 Pd Cl1 180.0 3_566 .
C3 N1 C1 106.96(13) . .
C3 N1 C5 109.74(14) . .
C1 N1 C5 109.03(13) . .
C3 N1 Pd 107.21(10) . .
C1 N1 Pd 109.91(10) . .
C5 N1 Pd 113.76(11) . .
N1 C1 C2 114.31(15) . .
N1 C3 C4 113.07(15) . .
N1 C5 C6 116.46(16) . .

loop_
_geom_bond_atom_site_label_1
_geom_bond_atom_site_label_2
_geom_bond_distance
_geom_bond_site_symmetry_2
Pd N1 2.1716(15) 3_566
Pd N1 2.1716(15) .
Pd Cl1 2.3179(6) 3_566
Pd Cl1 2.3179(6) .
N1 C3 1.508(2) .
N1 C1 1.508(2) .
N1 C5 1.510(2) .
C1 C2 1.518(3) .
C3 C4 1.519(3) .
C5 C6 1.529(3) .

loop_
_geom_torsion_atom_site_label_1
_geom_torsion_atom_site_label_2
_geom_torsion_atom_site_label_3
_geom_torsion_atom_site_label_4
_geom_torsion
_geom_torsion_site_symmetry_1
N1 Pd N1 C3 -177(100) 3_566
Cl1 Pd N1 C3 62.83(10) 3_566
Cl1 Pd N1 C3 -117.17(10) .
N1 Pd N1 C1 67(27) 3_566
Cl1 Pd N1 C1 -53.08(10) 3_566
Cl1 Pd N1 C1 126.92(10) .
N1 Pd N1 C5 -56(29) 3_566
Cl1 Pd N1 C5 -175.65(11) 3_566
Cl1 Pd N1 C5 4.35(11) .
C3 N1 C1 C2 -168.52(15) .
C5 N1 C1 C2 72.87(18) .
Pd N1 C1 C2 -52.45(17) .
C1 N1 C3 C4 -177.06(15) .
C5 N1 C3 C4 -58.92(19) .
Pd N1 C3 C4 65.09(16) .
C3 N1 C5 C6 -52.7(2) .
C1 N1 C5 C6 64.2(2) .
Pd N1 C5 C6 -172.77(13) .
